data_2021833
loop_
_publ_author_name
'Sun, Wei'
'Zuo, Limin'
'Zhao, Ting'
'Zhu, Zhiling'
'Shan, Guangzhi'

_publ_section_title
;
 Five solvates of a multicomponent pharmaceutical salt formed by berberine
 and diclofenac
;
_journal_coeditor_code FP3076
_journal_issue 12
_journal_name_full 'Acta Crystallographica Section C'
_journal_page_first
;
;
_journal_paper_doi 10.1107/S2053229619015432
_journal_volume 75
_journal_year 2019
_chemical_formula_iupac 'C20 H18 N O4 +, C14 H10 Cl2 N O2 -, C2 H6 O'
_chemical_formula_moiety 'C20 H18 N O4 +, C14 H10 Cl2 N O2 -, C2 H6 O'
_chemical_formula_sum 'C36 H34 Cl2 N2 O7'
_chemical_formula_weight 677.55
_chemical_name_systematic
'5,6-Dihydro-9,10-dimethoxybenzo[<i>g</i>][1,3]benzodioxolo[5,6-<i>a</i>]quinolizinium 2-[2-(2,6-dichloroanilino)phenyl]acetate ethanol monosolvate'
_space_group_crystal_system monoclinic
_space_group_IT_number 14
_space_group_name_Hall '-P 2yn'
_space_group_name_H-M_alt 'P 1 21/n 1'
_atom_sites_solution_hydrogens mixed
_atom_sites_solution_primary direct
_audit_creation_method
;
Olex2 1.2
(compiled 2018.05.29 svn.r3508 for OlexSys, GUI svn.r5506)
;
_cell_angle_alpha 90
_cell_angle_beta 93.9667(18)
_cell_angle_gamma 90
_cell_formula_units_Z 4
_cell_length_a 8.15748(18)
_cell_length_b 15.9353(3)
_cell_length_c 25.4325(5)
_cell_measurement_reflns_used 8049
_cell_measurement_temperature 293(2)
_cell_measurement_theta_max 66.4640
_cell_measurement_theta_min 4.4230
_cell_volume 3298.10(12)
_computing_cell_refinement
;
CrysAlis PRO (Rigaku OD, 2017)
;
_computing_data_collection
;
CrysAlis PRO (Rigaku OD, 2017)
;
_computing_data_reduction
;
CrysAlis PRO (Rigaku OD, 2017)
;
_computing_molecular_graphics
;
<i>OLEX2</i> (Dolomanov <i>et al.</i>,  2009)
;
_computing_publication_material
;
<i>OLEX2</i> (Dolomanov <i>et al.</i>,  2009),
PLATON (Spek, 2009),
Mercury (Macrae <i>et al.</i>,  2008) and
publCIF (Westrip, 2010)
;
_computing_structure_refinement
;
SHELXL2014 (Sheldrick, 2015)
;
_computing_structure_solution
;
SHELXS97 (Sheldrick, 2008)
;
_diffrn_ambient_temperature 293.15
_diffrn_detector 'CCD plate'
_diffrn_detector_area_resol_mean 10.4674
_diffrn_measured_fraction_theta_full 0.999
_diffrn_measured_fraction_theta_max 0.999
_diffrn_measurement_device 'four-circle diffractometer'
_diffrn_measurement_device_type 'Rigaku Xcalibur Atlas Gemini ultra'
_diffrn_measurement_method '\w scans'
_diffrn_radiation_monochromator mirror
_diffrn_radiation_probe x-ray
_diffrn_radiation_type CuK\a
_diffrn_radiation_wavelength 1.54184
_diffrn_reflns_av_R_equivalents 0.0334
_diffrn_reflns_av_unetI/netI 0.0240
_diffrn_reflns_limit_h_max 9
_diffrn_reflns_limit_h_min -8
_diffrn_reflns_limit_k_max 18
_diffrn_reflns_limit_k_min -18
_diffrn_reflns_limit_l_max 30
_diffrn_reflns_limit_l_min -30
_diffrn_reflns_number 23478
_diffrn_reflns_theta_full 66.546
_diffrn_reflns_theta_max 66.546
_diffrn_reflns_theta_min 3.275
_diffrn_source 'fine-focus sealed X-ray tube'
_exptl_absorpt_coefficient_mu 2.209
_exptl_absorpt_correction_T_max 1.00000
_exptl_absorpt_correction_T_min 0.64535
_exptl_absorpt_correction_type multi-scan
_exptl_absorpt_process_details
;
(CrysAlis PRO; Rigaku OD, 2017)
;
_exptl_crystal_colour 'clear yellowish yellow'
_exptl_crystal_density_diffrn 1.365
_exptl_crystal_description needle
_exptl_crystal_F_000 1416
_exptl_crystal_size_max 0.23
_exptl_crystal_size_mid 0.15
_exptl_crystal_size_min 0.11
_refine_diff_density_max 0.312
_refine_diff_density_min -0.473
_refine_ls_extinction_coef 0.00143(14)
_refine_ls_extinction_expression Fc^*^=kFc[1+0.001xFc^2^\l^3^/sin(2\q)]^-1/4^
_refine_ls_extinction_method
;
SHELXL2014 (Sheldrick, 2015)
;
_refine_ls_goodness_of_fit_ref 1.036
_refine_ls_hydrogen_treatment mixed
_refine_ls_matrix_type full
_refine_ls_number_parameters 456
_refine_ls_number_reflns 5818
_refine_ls_number_restraints 4
_refine_ls_restrained_S_all 1.036
_refine_ls_R_factor_all 0.0604
_refine_ls_R_factor_gt 0.0478
_refine_ls_shift/su_max 0.000
_refine_ls_shift/su_mean 0.000
_refine_ls_structure_factor_coef Fsqd
_refine_ls_weighting_details 'w=1/[\s^2^(Fo^2^)+(0.0663P)^2^+1.0854P] where P=(Fo^2^+2Fc^2^)/3'
_refine_ls_weighting_scheme calc
_refine_ls_wR_factor_gt 0.1248
_refine_ls_wR_factor_ref 0.1362
_reflns_number_gt 4598
_reflns_number_total 5818
_reflns_threshold_expression 'I > 2\s(I)'
_cod_data_source_file fp3076sup1.cif
_cod_data_source_block III
_cod_database_code 2021833
_shelx_space_group_comment
;
The symmetry employed for this shelxl refinement is uniquely defined
by the following loop, which should always be used as a source of
symmetry information in preference to the above space-group names.
They are only intended as comments.
;
_shelx_estimated_absorpt_t_min 0.631
_shelx_estimated_absorpt_t_max 0.793

loop_
_space_group_symop_operation_xyz
'x, y, z'
'-x+1/2, y+1/2, -z+1/2'
'-x, -y, -z'
'x-1/2, -y-1/2, z-1/2'

loop_
_atom_site_type_symbol
_atom_site_label
_atom_site_fract_x
_atom_site_fract_y
_atom_site_fract_z
_atom_site_U_iso_or_equiv
_atom_site_adp_type
_atom_site_calc_flag
_atom_site_occupancy
_atom_site_disorder_assembly
_atom_site_disorder_group
O O1 0.6126(2) 0.28269(11) 0.62870(7) 0.0716(5) Uani d 1 . .
N N1 0.2266(3) 0.44547(12) 0.42647(7) 0.0632(5) Uani d 1 . .
C C1 0.5916(3) 0.33501(16) 0.67324(9) 0.0661(6) Uani d 1 . .
H H1A 0.5297 0.3056 0.6987 0.079 Uiso calc 1 . .
H H1B 0.6978 0.3502 0.6901 0.079 Uiso calc 1 . .
O O2 0.5056(3) 0.40807(12) 0.65514(6) 0.0786(5) Uani d 1 . .
C C2 0.5271(3) 0.32068(14) 0.58681(9) 0.0539(5) Uani d 1 . .
O O3 0.0010(2) 0.58510(12) 0.30732(6) 0.0695(5) Uani d 1 . .
C C3 0.5069(3) 0.29431(15) 0.53588(9) 0.0652(6) Uani d 1 . .
H H3 0.5520 0.2440 0.5253 0.078 Uiso calc 1 . .
O O4 -0.1415(3) 0.73645(12) 0.32815(7) 0.0802(5) Uani d 1 . .
C C4 0.4161(3) 0.34553(13) 0.49995(8) 0.0523(5) Uani d 1 . .
C C5 0.4137(8) 0.3268(5) 0.4420(3) 0.0560(15) Uani d 0.649(9) A 1
H H5A 0.5003 0.3577 0.4263 0.067 Uiso calc 0.649(9) A 1
H H5B 0.4317 0.2674 0.4366 0.067 Uiso calc 0.649(9) A 1
C C6 0.2494(6) 0.3522(2) 0.41695(15) 0.0565(14) Uani d 0.649(9) A 1
H H6A 0.1628 0.3207 0.4323 0.068 Uiso calc 0.649(9) A 1
H H6B 0.2444 0.3408 0.3794 0.068 Uiso calc 0.649(9) A 1
C C5' 0.3468(17) 0.3124(10) 0.4448(7) 0.063(3) Uani d 0.351(9) A 2
H H5'A 0.4095 0.2643 0.4344 0.076 Uiso calc 0.351(9) A 2
H H5'B 0.2328 0.2957 0.4463 0.076 Uiso calc 0.351(9) A 2
C C6' 0.3606(12) 0.3815(5) 0.4070(3) 0.059(3) Uani d 0.351(9) A 2
H H6'A 0.3335 0.3631 0.3711 0.071 Uiso calc 0.351(9) A 2
H H6'B 0.4698 0.4059 0.4096 0.071 Uiso calc 0.351(9) A 2
C C7 0.1476(3) 0.48997(14) 0.38888(9) 0.0611(6) Uani d 1 . .
H H7 0.1347 0.4677 0.3550 0.073 Uiso calc 1 . .
C C8 0.0832(2) 0.56891(12) 0.39828(8) 0.0471(4) Uani d 1 . .
C C9 0.0005(3) 0.61605(14) 0.35723(8) 0.0531(5) Uani d 1 . .
C C10 -0.0658(3) 0.69267(14) 0.36907(9) 0.0567(5) Uani d 1 . .
C C11 -0.0473(3) 0.72283(14) 0.42110(9) 0.0617(6) Uani d 1 . .
H H11 -0.0924 0.7747 0.4287 0.074 Uiso calc 1 . .
C C12 0.0343(3) 0.67895(13) 0.46084(9) 0.0557(5) Uani d 1 . .
H H12 0.0453 0.7013 0.4947 0.067 Uiso calc 1 . .
C C13 0.1019(2) 0.59978(12) 0.45061(8) 0.0444(4) Uani d 1 . .
C C14 0.1877(2) 0.55063(12) 0.48908(7) 0.0439(4) Uani d 1 . .
H H14 0.2011 0.5708 0.5234 0.053 Uiso calc 1 . .
C C15 0.2525(2) 0.47404(12) 0.47788(7) 0.0436(4) Uani d 1 . .
C C16 0.3468(2) 0.42019(12) 0.51616(8) 0.0436(4) Uani d 1 . .
C C17 0.3694(3) 0.44569(13) 0.56919(8) 0.0552(5) Uani d 1 . .
H H17 0.3232 0.4951 0.5808 0.066 Uiso calc 1 . .
C C18 0.4612(3) 0.39531(14) 0.60256(8) 0.0521(5) Uani d 1 . .
C C19 -0.1546(4) 0.5637(2) 0.28161(11) 0.0877(9) Uani d 1 . .
H H19A -0.1384 0.5393 0.2479 0.132 Uiso calc 1 . .
H H19B -0.2207 0.6133 0.2769 0.132 Uiso calc 1 . .
H H19C -0.2093 0.5240 0.3028 0.132 Uiso calc 1 . .
C C20 -0.2235(4) 0.81244(17) 0.33918(13) 0.0852(8) Uani d 1 . .
H H20A -0.2769 0.8342 0.3072 0.128 Uiso calc 1 . .
H H20B -0.1450 0.8526 0.3536 0.128 Uiso calc 1 . .
H H20C -0.3040 0.8018 0.3642 0.128 Uiso calc 1 . .
Cl Cl1 0.88185(10) 0.86519(5) 0.52455(3) 0.0853(2) Uani d 1 . .
Cl Cl2 0.95883(12) 0.98783(5) 0.72228(3) 0.1005(3) Uani d 1 . .
N N2 0.9841(2) 0.85550(11) 0.64005(7) 0.0567(5) Uani d 1 . .
H H2 1.0191 0.8284 0.6138 0.068 Uiso d 1 . .
O O5 1.1848(3) 0.60343(12) 0.61693(8) 0.1022(7) Uani d 1 . .
O O6 1.1660(3) 0.73197(13) 0.58597(8) 0.0908(6) Uani d 1 . .
C C21 0.9145(3) 0.93147(13) 0.62222(8) 0.0520(5) Uani d 1 . .
C C22 0.8960(3) 0.99896(15) 0.65599(10) 0.0670(6) Uani d 1 . .
C C23 0.8344(4) 1.07547(17) 0.63810(12) 0.0848(9) Uani d 1 . .
H H23 0.8211 1.1190 0.6618 0.102 Uiso calc 1 . .
C C24 0.7932(4) 1.08698(17) 0.58564(12) 0.0808(8) Uani d 1 . .
H H24 0.7523 1.1385 0.5736 0.097 Uiso calc 1 . .
C C25 0.8115(3) 1.02357(17) 0.55105(11) 0.0705(7) Uani d 1 . .
H H25 0.7857 1.0318 0.5152 0.085 Uiso calc 1 . .
C C26 0.8691(3) 0.94637(14) 0.56941(9) 0.0570(5) Uani d 1 . .
C C27 0.9057(3) 0.79984(13) 0.67251(8) 0.0519(5) Uani d 1 . .
C C28 0.7453(3) 0.81278(19) 0.68572(9) 0.0709(7) Uani d 1 . .
H H28 0.6894 0.8611 0.6744 0.085 Uiso calc 1 . .
C C29 0.6685(5) 0.7541(3) 0.71556(12) 0.1005(12) Uani d 1 . .
H H29 0.5611 0.7633 0.7243 0.121 Uiso calc 1 . .
C C30 0.7490(7) 0.6829(3) 0.73239(12) 0.1132(15) Uani d 1 . .
H H30 0.6957 0.6429 0.7516 0.136 Uiso calc 1 . .
C C31 0.9102(5) 0.67081(17) 0.72062(9) 0.0915(11) Uani d 1 . .
H H31 0.9647 0.6225 0.7327 0.110 Uiso calc 1 . .
C C32 0.9935(3) 0.72859(13) 0.69122(8) 0.0604(6) Uani d 1 . .
C C33 1.1678(4) 0.71380(15) 0.67851(9) 0.0711(7) Uani d 1 . .
H H33A 1.2189 0.6744 0.7037 0.085 Uiso calc 1 . .
H H33B 1.2282 0.7662 0.6818 0.085 Uiso calc 1 . .
C C34 1.1779(3) 0.67926(15) 0.62274(10) 0.0648(6) Uani d 1 . .
O O7 0.6770(4) 1.13564(18) 0.45216(12) 0.1235(9) Uani d 1 . .
H H7A 0.7269 1.1741 0.4390 0.185 Uiso calc 1 . .
C C35 0.5785(6) 1.0971(4) 0.4142(3) 0.154(2) Uani d 1 . .
H H35A 0.549(7) 1.125(3) 0.3808(12) 0.26(4) Uiso d 1 . .
H H35B 0.461(2) 1.091(4) 0.418(2) 0.23(3) Uiso d 1 . .
C C36 0.6324(6) 1.0227(4) 0.3935(3) 0.171(2) Uani d 1 . .
H H36A 0.7401 1.0306 0.3813 0.257 Uiso calc 1 . .
H H36B 0.5580 1.0057 0.3645 0.257 Uiso calc 1 . .
H H36C 0.6365 0.9801 0.4202 0.257 Uiso calc 1 . .

loop_
_atom_site_aniso_label
_atom_site_aniso_U_11
_atom_site_aniso_U_22
_atom_site_aniso_U_33
_atom_site_aniso_U_12
_atom_site_aniso_U_13
_atom_site_aniso_U_23
O1 0.0849(11) 0.0706(10) 0.0578(9) 0.0246(9) -0.0062(8) 0.0098(8)
N1 0.0888(14) 0.0511(10) 0.0470(10) 0.0183(9) -0.0146(9) -0.0143(8)
C1 0.0710(15) 0.0739(15) 0.0524(13) 0.0080(12) -0.0023(11) 0.0128(11)
O2 0.1109(14) 0.0750(11) 0.0468(9) 0.0276(10) -0.0156(9) -0.0018(8)
C2 0.0559(12) 0.0526(12) 0.0529(12) 0.0064(9) 0.0021(9) 0.0076(9)
O3 0.0790(11) 0.0841(12) 0.0440(8) 0.0113(9) -0.0064(7) -0.0062(8)
C3 0.0792(16) 0.0554(13) 0.0605(14) 0.0218(11) 0.0005(11) -0.0020(11)
O4 0.1104(14) 0.0678(11) 0.0594(10) 0.0212(10) -0.0160(9) 0.0107(8)
C4 0.0575(12) 0.0483(11) 0.0507(12) 0.0065(9) 0.0007(9) -0.0044(9)
C5 0.060(4) 0.055(3) 0.053(2) 0.016(3) 0.001(3) -0.010(2)
C6 0.075(3) 0.0417(19) 0.050(2) 0.0048(19) -0.0083(19) -0.0109(15)
C5' 0.070(8) 0.059(6) 0.061(5) 0.010(6) 0.003(7) -0.017(4)
C6' 0.073(6) 0.058(4) 0.046(4) 0.009(4) 0.001(3) -0.016(3)
C7 0.0803(15) 0.0572(13) 0.0435(11) 0.0104(11) -0.0115(10) -0.0109(10)
C8 0.0498(11) 0.0468(11) 0.0441(10) -0.0036(8) -0.0008(8) -0.0010(8)
C9 0.0588(12) 0.0577(12) 0.0422(10) -0.0019(10) -0.0018(9) 0.0013(9)
C10 0.0644(13) 0.0530(12) 0.0517(12) 0.0004(10) -0.0034(10) 0.0096(10)
C11 0.0802(16) 0.0456(11) 0.0586(13) 0.0090(10) 0.0004(11) 0.0014(10)
C12 0.0723(14) 0.0468(11) 0.0477(11) 0.0052(10) 0.0015(10) -0.0027(9)
C13 0.0495(11) 0.0398(10) 0.0441(10) -0.0041(8) 0.0040(8) 0.0002(8)
C14 0.0511(11) 0.0412(10) 0.0393(10) -0.0028(8) 0.0030(8) -0.0024(8)
C15 0.0467(10) 0.0422(10) 0.0417(10) -0.0041(8) 0.0011(8) -0.0046(8)
C16 0.0454(10) 0.0405(10) 0.0447(10) -0.0014(8) 0.0013(8) -0.0016(8)
C17 0.0693(13) 0.0466(11) 0.0486(11) 0.0118(10) -0.0038(10) -0.0049(9)
C18 0.0585(12) 0.0537(12) 0.0436(11) 0.0009(9) -0.0004(9) 0.0012(9)
C19 0.097(2) 0.094(2) 0.0681(17) 0.0049(16) -0.0259(15) -0.0174(15)
C20 0.098(2) 0.0652(16) 0.088(2) 0.0175(14) -0.0204(16) 0.0155(14)
Cl1 0.1157(6) 0.0811(5) 0.0593(4) 0.0125(4) 0.0070(3) -0.0088(3)
Cl2 0.1561(8) 0.0754(5) 0.0648(4) 0.0421(5) -0.0289(4) -0.0153(3)
N2 0.0707(12) 0.0429(9) 0.0581(11) 0.0105(8) 0.0160(9) 0.0069(8)
O5 0.178(2) 0.0530(11) 0.0782(13) 0.0262(12) 0.0241(13) -0.0111(9)
O6 0.1374(18) 0.0710(12) 0.0644(11) 0.0077(11) 0.0100(11) 0.0062(9)
C21 0.0554(12) 0.0438(11) 0.0568(12) 0.0055(9) 0.0042(9) 0.0050(9)
C22 0.0858(17) 0.0548(13) 0.0585(14) 0.0163(12) -0.0076(12) -0.0038(10)
C23 0.117(2) 0.0529(14) 0.0813(18) 0.0267(14) -0.0166(16) -0.0056(13)
C24 0.099(2) 0.0525(14) 0.088(2) 0.0179(13) -0.0101(15) 0.0154(13)
C25 0.0783(16) 0.0684(15) 0.0637(15) 0.0047(12) -0.0023(12) 0.0188(13)
C26 0.0612(13) 0.0537(12) 0.0564(13) -0.0011(10) 0.0067(10) 0.0049(10)
C27 0.0706(14) 0.0456(11) 0.0396(10) -0.0068(9) 0.0040(9) -0.0042(8)
C28 0.0738(16) 0.0859(18) 0.0536(13) -0.0157(13) 0.0073(11) -0.0092(12)
C29 0.103(2) 0.137(3) 0.0630(17) -0.058(2) 0.0213(16) -0.018(2)
C30 0.183(4) 0.110(3) 0.0489(16) -0.086(3) 0.022(2) -0.0030(17)
C31 0.184(4) 0.0522(14) 0.0375(12) -0.0343(18) 0.0024(17) -0.0013(10)
C32 0.1049(19) 0.0412(11) 0.0344(10) -0.0063(11) -0.0012(10) -0.0052(8)
C33 0.107(2) 0.0500(12) 0.0539(13) 0.0219(12) -0.0139(13) -0.0045(10)
C34 0.0870(17) 0.0493(13) 0.0579(13) 0.0136(11) 0.0041(12) -0.0018(11)
O7 0.127(2) 0.109(2) 0.130(2) -0.0102(16) -0.0186(17) 0.0411(16)
C35 0.091(3) 0.130(4) 0.232(7) 0.004(3) -0.051(3) -0.013(4)
C36 0.113(4) 0.209(7) 0.191(6) 0.001(4) 0.013(3) -0.059(5)

loop_
_atom_type_symbol
_atom_type_description
_atom_type_scat_dispersion_real
_atom_type_scat_dispersion_imag
_atom_type_scat_source
C C 0.0181 0.0091 'International Tables Vol C Tables 4.2.6.8 and 6.1.1.4'
H H 0.0000 0.0000 'International Tables Vol C Tables 4.2.6.8 and 6.1.1.4'
Cl Cl 0.3639 0.7018 'International Tables Vol C Tables 4.2.6.8 and 6.1.1.4'
N N 0.0311 0.0180 'International Tables Vol C Tables 4.2.6.8 and 6.1.1.4'
O O 0.0492 0.0322 'International Tables Vol C Tables 4.2.6.8 and 6.1.1.4'

loop_
_geom_angle_atom_site_label_1
_geom_angle_atom_site_label_2
_geom_angle_atom_site_label_3
_geom_angle
C2 O1 C1 106.02(17)
C7 N1 C6 117.9(2)
C7 N1 C6' 115.3(3)
C7 N1 C15 122.74(18)
C15 N1 C6 117.3(2)
C15 N1 C6' 116.0(3)
O1 C1 H1A 110.1
O1 C1 H1B 110.1
H1A C1 H1B 108.5
O2 C1 O1 107.79(17)
O2 C1 H1A 110.1
O2 C1 H1B 110.1
C18 O2 C1 106.56(18)
O1 C2 C18 110.05(19)
C3 C2 O1 128.6(2)
C3 C2 C18 121.3(2)
C9 O3 C19 117.0(2)
C2 C3 H3 121.1
C2 C3 C4 117.7(2)
C4 C3 H3 121.1
C10 O4 C20 118.6(2)
C3 C4 C5 119.7(4)
C3 C4 C5' 122.0(7)
C16 C4 C3 120.8(2)
C16 C4 C5 118.8(4)
C16 C4 C5' 115.1(6)
C4 C5 H5A 110.0
C4 C5 H5B 110.0
H5A C5 H5B 108.4
C6 C5 C4 108.3(5)
C6 C5 H5A 110.0
C6 C5 H5B 110.0
N1 C6 H6A 110.1
N1 C6 H6B 110.1
C5 C6 N1 108.2(4)
C5 C6 H6A 110.1
C5 C6 H6B 110.1
H6A C6 H6B 108.4
C4 C5' H5'A 110.3
C4 C5' H5'B 110.3
H5'A C5' H5'B 108.5
C6' C5' C4 107.1(10)
C6' C5' H5'A 110.3
C6' C5' H5'B 110.3
N1 C6' H6'A 111.6
N1 C6' H6'B 111.6
C5' C6' N1 100.9(8)
C5' C6' H6'A 111.6
C5' C6' H6'B 111.6
H6'A C6' H6'B 109.4
N1 C7 H7 118.9
N1 C7 C8 122.16(19)
C8 C7 H7 118.9
C7 C8 C9 121.26(19)
C7 C8 C13 117.27(18)
C13 C8 C9 121.46(19)
O3 C9 C8 117.53(19)
O3 C9 C10 123.45(19)
C10 C9 C8 118.87(19)
O4 C10 C9 116.8(2)
O4 C10 C11 123.8(2)
C9 C10 C11 119.37(19)
C10 C11 H11 118.8
C12 C11 C10 122.5(2)
C12 C11 H11 118.8
C11 C12 H12 120.0
C11 C12 C13 120.0(2)
C13 C12 H12 120.0
C12 C13 C8 117.81(18)
C14 C13 C8 118.51(17)
C14 C13 C12 123.67(18)
C13 C14 H14 118.8
C15 C14 C13 122.32(18)
C15 C14 H14 118.8
N1 C15 C16 118.06(17)
C14 C15 N1 116.95(18)
C14 C15 C16 124.99(17)
C4 C16 C15 120.39(17)
C4 C16 C17 120.10(18)
C17 C16 C15 119.49(17)
C16 C17 H17 121.4
C18 C17 C16 117.30(19)
C18 C17 H17 121.4
C2 C18 O2 109.20(18)
C17 C18 O2 128.2(2)
C17 C18 C2 122.6(2)
O3 C19 H19A 109.5
O3 C19 H19B 109.5
O3 C19 H19C 109.5
H19A C19 H19B 109.5
H19A C19 H19C 109.5
H19B C19 H19C 109.5
O4 C20 H20A 109.5
O4 C20 H20B 109.5
O4 C20 H20C 109.5
H20A C20 H20B 109.5
H20A C20 H20C 109.5
H20B C20 H20C 109.5
C21 N2 H2 109.3
C27 N2 H2 109.3
C27 N2 C21 123.31(18)
C22 C21 N2 121.8(2)
C26 C21 N2 122.5(2)
C26 C21 C22 115.58(19)
C21 C22 Cl2 118.88(17)
C23 C22 Cl2 119.0(2)
C23 C22 C21 122.1(2)
C22 C23 H23 120.0
C24 C23 C22 119.9(3)
C24 C23 H23 120.0
C23 C24 H24 119.9
C25 C24 C23 120.2(2)
C25 C24 H24 119.9
C24 C25 H25 120.2
C24 C25 C26 119.6(2)
C26 C25 H25 120.2
C21 C26 Cl1 119.00(17)
C25 C26 Cl1 118.37(19)
C25 C26 C21 122.6(2)
N2 C27 C32 118.0(2)
C28 C27 N2 121.8(2)
C28 C27 C32 120.3(2)
C27 C28 H28 119.9
C29 C28 C27 120.2(3)
C29 C28 H28 119.9
C28 C29 H29 119.7
C30 C29 C28 120.6(4)
C30 C29 H29 119.7
C29 C30 H30 120.3
C29 C30 C31 119.5(3)
C31 C30 H30 120.3
C30 C31 H31 119.0
C30 C31 C32 122.1(3)
C32 C31 H31 119.0
C27 C32 C33 121.5(2)
C31 C32 C27 117.3(3)
C31 C32 C33 121.2(3)
C32 C33 H33A 109.3
C32 C33 H33B 109.3
C32 C33 C34 111.7(2)
H33A C33 H33B 107.9
C34 C33 H33A 109.3
C34 C33 H33B 109.3
O5 C34 O6 125.1(2)
O5 C34 C33 118.4(2)
O6 C34 C33 116.3(2)
C35 O7 H7A 109.5
O7 C35 H35A 120.3(13)
O7 C35 H35B 120(4)
O7 C35 C36 118.1(5)
H35A C35 H35B 87.4(11)
C36 C35 H35A 97(4)
C36 C35 H35B 108(4)
C35 C36 H36A 109.5
C35 C36 H36B 109.5
C35 C36 H36C 109.5
H36A C36 H36B 109.5
H36A C36 H36C 109.5
H36B C36 H36C 109.5

loop_
_geom_bond_atom_site_label_1
_geom_bond_atom_site_label_2
_geom_bond_distance
O1 C1 1.426(3)
O1 C2 1.373(3)
N1 C6 1.519(4)
N1 C6' 1.598(7)
N1 C7 1.322(3)
N1 C15 1.387(3)
C1 H1A 0.9700
C1 H1B 0.9700
C1 O2 1.420(3)
O2 C18 1.376(3)
C2 C3 1.361(3)
C2 C18 1.376(3)
O3 C9 1.362(3)
O3 C19 1.428(3)
C3 H3 0.9300
C3 C4 1.399(3)
O4 C10 1.365(3)
O4 C20 1.421(3)
C4 C5 1.502(8)
C4 C5' 1.566(16)
C4 C16 1.392(3)
C5 H5A 0.9700
C5 H5B 0.9700
C5 C6 1.500(10)
C6 H6A 0.9700
C6 H6B 0.9700
C5' H5'A 0.9700
C5' H5'B 0.9700
C5' C6' 1.47(2)
C6' H6'A 0.9700
C6' H6'B 0.9700
C7 H7 0.9300
C7 C8 1.390(3)
C8 C9 1.418(3)
C8 C13 1.417(3)
C9 C10 1.377(3)
C10 C11 1.406(3)
C11 H11 0.9300
C11 C12 1.364(3)
C12 H12 0.9300
C12 C13 1.408(3)
C13 C14 1.402(3)
C14 H14 0.9300
C14 C15 1.368(3)
C15 C16 1.474(3)
C16 C17 1.408(3)
C17 H17 0.9300
C17 C18 1.356(3)
C19 H19A 0.9600
C19 H19B 0.9600
C19 H19C 0.9600
C20 H20A 0.9600
C20 H20B 0.9600
C20 H20C 0.9600
Cl1 C26 1.733(2)
Cl2 C22 1.737(3)
N2 H2 0.8600
N2 C21 1.399(3)
N2 C27 1.396(3)
O5 C34 1.219(3)
O6 C34 1.256(3)
C21 C22 1.391(3)
C21 C26 1.389(3)
C22 C23 1.384(3)
C23 H23 0.9300
C23 C24 1.366(4)
C24 H24 0.9300
C24 C25 1.355(4)
C25 H25 0.9300
C25 C26 1.386(3)
C27 C28 1.388(4)
C27 C32 1.408(3)
C28 H28 0.9300
C28 C29 1.381(4)
C29 H29 0.9300
C29 C30 1.365(6)
C30 H30 0.9300
C30 C31 1.382(6)
C31 H31 0.9300
C31 C32 1.393(4)
C32 C33 1.498(4)
C33 H33A 0.9700
C33 H33B 0.9700
C33 C34 1.529(3)
O7 H7A 0.8200
O7 C35 1.360(6)
C35 H35A 0.977(10)
C35 H35B 0.974(10)
C35 C36 1.381(8)
C36 H36A 0.9600
C36 H36B 0.9600
C36 H36C 0.9600

loop_
_geom_hbond_atom_site_label_D
_geom_hbond_atom_site_label_H
_geom_hbond_atom_site_label_A
_geom_hbond_site_symmetry_A
_geom_hbond_distance_DH
_geom_hbond_distance_HA
_geom_hbond_distance_DA
_geom_hbond_angle_DHA
N2 H2 O6 . 0.86 2.10 2.873(3) 148.9
O7 H7A O6 3_776 0.82 1.87 2.684(3) 174.6

loop_
_geom_torsion_atom_site_label_1
_geom_torsion_atom_site_label_2
_geom_torsion_atom_site_label_3
_geom_torsion_atom_site_label_4
_geom_torsion
O1 C1 O2 C18 6.3(3)
O1 C2 C3 C4 -178.7(2)
O1 C2 C18 O2 1.1(3)
O1 C2 C18 C17 -179.5(2)
N1 C7 C8 C9 179.3(2)
N1 C7 C8 C13 -1.5(3)
N1 C15 C16 C4 4.0(3)
N1 C15 C16 C17 -177.30(19)
C1 O1 C2 C3 -178.6(2)
C1 O1 C2 C18 2.8(3)
C1 O2 C18 C2 -4.6(3)
C1 O2 C18 C17 176.0(2)
C2 O1 C1 O2 -5.6(3)
C2 C3 C4 C5 169.9(4)
C2 C3 C4 C5' -164.0(6)
C2 C3 C4 C16 -1.0(4)
O3 C9 C10 O4 3.4(3)
O3 C9 C10 C11 -174.2(2)
C3 C2 C18 O2 -177.6(2)
C3 C2 C18 C17 1.9(4)
C3 C4 C5 C6 147.7(4)
C3 C4 C5' C6' -142.9(7)
C3 C4 C16 C15 179.5(2)
C3 C4 C16 C17 0.8(3)
O4 C10 C11 C12 -177.5(2)
C4 C5 C6 N1 59.7(6)
C4 C5' C6' N1 -69.1(10)
C4 C16 C17 C18 0.6(3)
C5 C4 C16 C15 8.5(4)
C5 C4 C16 C17 -170.2(3)
C6 N1 C7 C8 162.9(3)
C6 N1 C15 C14 -161.6(3)
C6 N1 C15 C16 18.3(4)
C5' C4 C16 C15 -16.4(6)
C5' C4 C16 C17 164.9(6)
C6' N1 C7 C8 -152.3(4)
C6' N1 C15 C14 153.6(4)
C6' N1 C15 C16 -26.5(5)
C7 N1 C6 C5 144.5(4)
C7 N1 C6' C5' -146.2(7)
C7 N1 C15 C14 2.0(3)
C7 N1 C15 C16 -178.1(2)
C7 C8 C9 O3 -6.6(3)
C7 C8 C9 C10 177.8(2)
C7 C8 C13 C12 -178.7(2)
C7 C8 C13 C14 2.0(3)
C8 C9 C10 O4 178.8(2)
C8 C9 C10 C11 1.2(3)
C8 C13 C14 C15 -0.5(3)
C9 C8 C13 C12 0.5(3)
C9 C8 C13 C14 -178.81(18)
C9 C10 C11 C12 -0.1(4)
C10 C11 C12 C13 -0.9(4)
C11 C12 C13 C8 0.7(3)
C11 C12 C13 C14 179.9(2)
C12 C13 C14 C15 -179.8(2)
C13 C8 C9 O3 174.25(18)
C13 C8 C9 C10 -1.4(3)
C13 C14 C15 N1 -1.4(3)
C13 C14 C15 C16 178.66(18)
C14 C15 C16 C4 -176.05(19)
C14 C15 C16 C17 2.6(3)
C15 N1 C6 C5 -51.2(5)
C15 N1 C6' C5' 60.0(9)
C15 N1 C7 C8 -0.5(4)
C15 C16 C17 C18 -178.02(19)
C16 C4 C5 C6 -41.2(6)
C16 C4 C5' C6' 53.1(10)
C16 C17 C18 O2 177.3(2)
C16 C17 C18 C2 -2.0(3)
C18 C2 C3 C4 -0.3(4)
C19 O3 C9 C8 117.3(2)
C19 O3 C9 C10 -67.2(3)
C20 O4 C10 C9 174.8(2)
C20 O4 C10 C11 -7.7(4)
Cl2 C22 C23 C24 176.3(3)
N2 C21 C22 Cl2 -0.8(3)
N2 C21 C22 C23 176.9(3)
N2 C21 C26 Cl1 5.8(3)
N2 C21 C26 C25 -175.1(2)
N2 C27 C28 C29 176.5(2)
N2 C27 C32 C31 -175.81(19)
N2 C27 C32 C33 2.1(3)
C21 N2 C27 C28 5.8(3)
C21 N2 C27 C32 -175.1(2)
C21 C22 C23 C24 -1.5(5)
C22 C21 C26 Cl1 -178.08(19)
C22 C21 C26 C25 1.0(3)
C22 C23 C24 C25 0.3(5)
C23 C24 C25 C26 1.4(5)
C24 C25 C26 Cl1 177.0(2)
C24 C25 C26 C21 -2.1(4)
C26 C21 C22 Cl2 -176.96(18)
C26 C21 C22 C23 0.8(4)
C27 N2 C21 C22 70.5(3)
C27 N2 C21 C26 -113.7(2)
C27 C28 C29 C30 0.0(4)
C27 C32 C33 C34 -78.5(3)
C28 C27 C32 C31 3.3(3)
C28 C27 C32 C33 -178.8(2)
C28 C29 C30 C31 1.8(5)
C29 C30 C31 C32 -1.0(4)
C30 C31 C32 C27 -1.5(3)
C30 C31 C32 C33 -179.4(2)
C31 C32 C33 C34 99.3(2)
C32 C27 C28 C29 -2.6(3)
C32 C33 C34 O5 -94.1(3)
C32 C33 C34 O6 80.7(3)

_cod_database_fobs_code 2021833
